data_4502675
loop_
_publ_author_name
'Arumuganathan, T.'
'Rao, A. Srinivasa'
'Das, Samar K.'

_publ_section_title
;
 Polyoxometalate Supported Transition Metal Complexes: Synthesis, Crystal
 Structures, and Supramolecular Chemistry
;
_journal_issue 10
_journal_name_full 'Crystal Growth &amp; Design'
_journal_page_first 4272
_journal_paper_doi 10.1021/cg901507z
_journal_volume 10
_journal_year 2010
_chemical_formula_moiety 'C20 H40 Mo8 N12 O31 Zn'
_chemical_formula_sum 'C20 H40 Mo8 N12 O31 Zn'
_chemical_formula_weight 1777.53
_chemical_name_systematic
;
 ?
;
_space_group_IT_number 15
_symmetry_cell_setting monoclinic
_symmetry_space_group_name_Hall '-C 2yc'
_symmetry_space_group_name_H-M 'C 1 2/c 1'
_atom_sites_solution_hydrogens geom
_atom_sites_solution_primary direct
_atom_sites_solution_secondary difmap
_audit_creation_method SHELXL-97
_cell_angle_alpha 90.00
_cell_angle_beta 98.383(7)
_cell_angle_gamma 90.00
_cell_formula_units_Z 4
_cell_length_a 20.377(9)
_cell_length_b 10.406(5)
_cell_length_c 21.189(9)
_cell_measurement_reflns_used 5361
_cell_measurement_temperature 298(2)
_cell_measurement_theta_max 28.03
_cell_measurement_theta_min 2.35
_cell_volume 4445(3)
_computing_cell_refinement 'Bruker SMART'
_computing_data_collection 'Bruker SMART'
_computing_data_reduction 'Bruker SAINT'
_computing_molecular_graphics 'Bruker SHELXTL'
_computing_publication_material 'Bruker SHELXTL'
_computing_structure_refinement 'SHELXL-97 (Sheldrick, 1997)'
_computing_structure_solution 'Bruker SHELXTL'
_diffrn_ambient_temperature 298(2)
_diffrn_measured_fraction_theta_full 0.957
_diffrn_measured_fraction_theta_max 0.957
_diffrn_measurement_device_type 'CCD area detector'
_diffrn_measurement_method 'phi and omega scans'
_diffrn_radiation_monochromator graphite
_diffrn_radiation_source 'fine-focus sealed tube'
_diffrn_radiation_type MoK\a
_diffrn_radiation_wavelength 0.71073
_diffrn_reflns_av_R_equivalents 0.0333
_diffrn_reflns_av_sigmaI/netI 0.0276
_diffrn_reflns_limit_h_max 27
_diffrn_reflns_limit_h_min -26
_diffrn_reflns_limit_k_max 13
_diffrn_reflns_limit_k_min -13
_diffrn_reflns_limit_l_max 28
_diffrn_reflns_limit_l_min -28
_diffrn_reflns_number 24570
_diffrn_reflns_theta_full 28.29
_diffrn_reflns_theta_max 28.29
_diffrn_reflns_theta_min 1.94
_exptl_absorpt_coefficient_mu 2.822
_exptl_absorpt_correction_T_max 0.8955
_exptl_absorpt_correction_T_min 0.5274
_exptl_absorpt_correction_type empirical
_exptl_absorpt_process_details 'Bruker SADABS'
_exptl_crystal_colour orange
_exptl_crystal_density_diffrn 2.656
_exptl_crystal_density_method 'not measured'
_exptl_crystal_description block
_exptl_crystal_F_000 3432
_exptl_crystal_size_max 0.26
_exptl_crystal_size_mid 0.10
_exptl_crystal_size_min 0.04
_refine_diff_density_max 1.165
_refine_diff_density_min -5.008
_refine_diff_density_rms 0.265
_refine_ls_extinction_method none
_refine_ls_goodness_of_fit_ref 1.066
_refine_ls_hydrogen_treatment mixed
_refine_ls_matrix_type full
_refine_ls_number_parameters 367
_refine_ls_number_reflns 5281
_refine_ls_number_restraints 1
_refine_ls_restrained_S_all 1.066
_refine_ls_R_factor_all 0.0524
_refine_ls_R_factor_gt 0.0473
_refine_ls_shift/su_max 0.001
_refine_ls_shift/su_mean 0.000
_refine_ls_structure_factor_coef Fsqd
_refine_ls_weighting_details 'calc w=1/[\s^2^(Fo^2^)+(0.0674P)^2^+122.1181P] where P=(Fo^2^+2Fc^2^)/3'
_refine_ls_weighting_scheme calc
_refine_ls_wR_factor_gt 0.1325
_refine_ls_wR_factor_ref 0.1359
_reflns_number_gt 4813
_reflns_number_total 5281
_reflns_threshold_expression >2sigma(I)
_cod_data_source_file cg901507z_si_006.cif
_cod_data_source_block skd270a
_cod_original_sg_symbol_H-M C2/c
_cod_database_code 4502675

loop_
_symmetry_equiv_pos_as_xyz
'x, y, z'
'-x, y, -z+1/2'
'x+1/2, y+1/2, z'
'-x+1/2, y+1/2, -z+1/2'
'-x, -y, -z'
'x, -y, z-1/2'
'-x+1/2, -y+1/2, -z'
'x+1/2, -y+1/2, z-1/2'

loop_
_atom_site_label
_atom_site_type_symbol
_atom_site_fract_x
_atom_site_fract_y
_atom_site_fract_z
_atom_site_U_iso_or_equiv
_atom_site_adp_type
_atom_site_occupancy
_atom_site_symmetry_multiplicity
_atom_site_calc_flag
_atom_site_refinement_flags
Mo1 Mo 0.13666(3) 0.44590(5) 0.48726(2) 0.01372(14) Uani 1 1 d .
Mo2 Mo 0.01370(3) 0.65204(5) 0.47381(2) 0.01287(13) Uani 1 1 d .
Mo3 Mo -0.10769(3) 0.52005(6) 0.36144(3) 0.01500(14) Uani 1 1 d .
Mo4 Mo 0.04728(3) 0.56842(5) 0.32880(2) 0.01443(14) Uani 1 1 d .
O1 O 0.1923(2) 0.5720(5) 0.4936(2) 0.0224(10) Uani 1 1 d .
O2 O 0.0582(2) 0.5335(4) 0.5372(2) 0.0155(9) Uani 1 1 d .
O3 O 0.0704(2) 0.5204(5) 0.4243(2) 0.0174(9) Uani 1 1 d .
O4 O 0.0524(2) 0.2978(5) 0.4876(2) 0.0190(9) Uani 1 1 d .
O5 O 0.1726(3) 0.3285(5) 0.4476(2) 0.0251(11) Uani 1 1 d .
O6 O 0.1534(2) 0.3844(5) 0.5733(2) 0.0178(9) Uani 1 1 d .
O7 O 0.0658(2) 0.7808(5) 0.4821(2) 0.0224(10) Uani 1 1 d .
O8 O -0.0261(2) 0.6635(4) 0.3894(2) 0.0163(9) Uani 1 1 d .
O9 O -0.1405(2) 0.6190(5) 0.3010(2) 0.0236(10) Uani 1 1 d .
O10 O -0.1589(3) 0.3877(5) 0.3544(3) 0.0286(12) Uani 1 1 d .
O11 O -0.0332(2) 0.4486(4) 0.3334(2) 0.0170(9) Uani 1 1 d .
O12 O 0.0000 0.6258(7) 0.2500 0.0190(13) Uani 1 2 d S
O13 O 0.0965(3) 0.4519(5) 0.3060(2) 0.0261(11) Uani 1 1 d .
O14 O 0.0977(3) 0.7021(5) 0.3435(2) 0.0258(11) Uani 1 1 d .
O15 O 0.1882(3) 0.8375(5) 0.4254(3) 0.0302(12) Uani 1 1 d .
O16 O 0.2072(3) 0.0921(6) 0.3921(3) 0.0327(12) Uani 1 1 d .
Zn1 Zn 0.2500 0.7500 0.5000 0.0523(4) Uani 1 2 d S
C1 C 0.3285(4) 0.4618(7) 0.4212(4) 0.0243(15) Uani 1 1 d .
C2 C 0.2983(3) 0.5781(7) 0.3983(3) 0.0215(14) Uani 1 1 d .
C3 C 0.2574(4) 0.5789(8) 0.3415(4) 0.0284(16) Uani 1 1 d .
H3 H 0.2373 0.6553 0.3264 0.034 Uiso 1 1 calc R
C4 C 0.2453(4) 0.4670(8) 0.3057(4) 0.0300(16) Uani 1 1 d .
H4 H 0.2176 0.4679 0.2667 0.036 Uiso 1 1 calc R
C5 C 0.2748(4) 0.3571(8) 0.3290(4) 0.0304(17) Uani 1 1 d .
H5 H 0.2675 0.2812 0.3059 0.036 Uiso 1 1 calc R
C6 C 0.9139(4) 0.1300(8) 0.2715(4) 0.0299(16) Uani 1 1 d .
C7 C 0.9139(4) -0.0072(8) 0.2716(4) 0.0316(17) Uani 1 1 d .
C8 C 0.9553(6) -0.0679(10) 0.3183(5) 0.047(2) Uani 1 1 d .
H8 H 0.9562 -0.1572 0.3195 0.056 Uiso 1 1 calc R
C9 C 0.9964(6) 0.0019(12) 0.3643(5) 0.056(3) Uani 1 1 d .
H9 H 1.0245 -0.0406 0.3961 0.067 Uiso 1 1 calc R
C10 C 0.9952(5) 0.1313(12) 0.3625(5) 0.051(3) Uani 1 1 d .
H10 H 1.0227 0.1785 0.3929 0.061 Uiso 1 1 calc R
N1 N 0.3145(3) 0.3572(6) 0.3852(3) 0.0275(14) Uani 1 1 d .
N2 N 0.3703(5) 0.4514(9) 0.4763(4) 0.0385(19) Uani 1 1 d .
N3 N 0.3092(4) 0.6921(6) 0.4354(3) 0.0258(13) Uani 1 1 d .
N4 N 0.9543(4) 0.1921(8) 0.3166(4) 0.0361(16) Uani 1 1 d .
N5 N 0.8731(5) 0.1969(10) 0.2290(5) 0.047(2) Uani 1 1 d .
N6 N 0.8721(5) -0.0695(9) 0.2246(5) 0.048(2) Uani 1 1 d D
H6A H 0.875(8) -0.150(9) 0.247(7) 0.11(6) Uiso 1 1 d D
H2A H 0.379(5) 0.499(10) 0.495(5) 0.03(3) Uiso 1 1 d .
H2B H 0.392(5) 0.395(11) 0.478(5) 0.03(3) Uiso 1 1 d .
H5A H 0.880(6) 0.264(12) 0.234(5) 0.04(3) Uiso 1 1 d .
H4A H 0.955(5) 0.266(10) 0.310(5) 0.03(3) Uiso 1 1 d .
H5B H 0.857(6) 0.164(12) 0.195(6) 0.05(3) Uiso 1 1 d .
H3B H 0.309(5) 0.755(9) 0.409(5) 0.03(2) Uiso 1 1 d .
H3A H 0.347(6) 0.706(11) 0.454(5) 0.05(3) Uiso 1 1 d .
H6B H 0.854(10) -0.053(19) 0.193(9) 0.12(8) Uiso 1 1 d .
H1A H 0.325(5) 0.287(10) 0.398(4) 0.03(2) Uiso 1 1 d .

loop_
_atom_site_aniso_label
_atom_site_aniso_U_11
_atom_site_aniso_U_22
_atom_site_aniso_U_33
_atom_site_aniso_U_23
_atom_site_aniso_U_13
_atom_site_aniso_U_12
Mo1 0.0118(2) 0.0164(3) 0.0132(3) 0.00083(19) 0.00232(18) 0.00128(19)
Mo2 0.0126(3) 0.0135(3) 0.0122(2) 0.00022(18) 0.00083(18) 0.00007(18)
Mo3 0.0136(3) 0.0177(3) 0.0137(3) -0.0010(2) 0.00208(19) -0.0013(2)
Mo4 0.0149(3) 0.0166(3) 0.0121(3) 0.00038(19) 0.00300(19) -0.0013(2)
O1 0.016(2) 0.026(3) 0.026(3) 0.000(2) 0.0050(19) -0.0030(19)
O2 0.015(2) 0.021(2) 0.012(2) 0.0015(17) 0.0031(16) 0.0019(17)
O3 0.018(2) 0.019(2) 0.015(2) 0.0018(18) 0.0016(17) 0.0009(18)
O4 0.017(2) 0.020(2) 0.020(2) -0.0035(19) 0.0024(17) 0.0017(18)
O5 0.022(2) 0.030(3) 0.024(2) -0.003(2) 0.007(2) 0.006(2)
O6 0.016(2) 0.022(2) 0.016(2) 0.0029(18) 0.0020(17) 0.0042(18)
O7 0.021(2) 0.020(2) 0.026(3) -0.002(2) 0.0006(19) -0.0050(19)
O8 0.016(2) 0.017(2) 0.015(2) 0.0019(17) -0.0002(16) 0.0000(17)
O9 0.024(3) 0.028(3) 0.018(2) 0.001(2) 0.0019(19) 0.005(2)
O10 0.027(3) 0.028(3) 0.032(3) -0.006(2) 0.009(2) -0.012(2)
O11 0.016(2) 0.018(2) 0.018(2) -0.0024(18) 0.0040(17) 0.0002(17)
O12 0.021(3) 0.021(3) 0.015(3) 0.000 0.002(2) 0.000
O13 0.027(3) 0.028(3) 0.024(3) 0.001(2) 0.007(2) 0.010(2)
O14 0.027(3) 0.030(3) 0.020(2) 0.003(2) -0.0008(19) -0.012(2)
O15 0.027(3) 0.029(3) 0.031(3) 0.004(2) -0.007(2) -0.008(2)
O16 0.027(3) 0.029(3) 0.041(3) -0.002(2) 0.000(2) -0.001(2)
Zn1 0.0516(10) 0.0524(10) 0.0534(10) -0.0010(8) 0.0097(8) -0.0036(8)
C1 0.023(3) 0.024(4) 0.027(4) 0.001(3) 0.008(3) 0.002(3)
C2 0.022(3) 0.017(3) 0.026(3) 0.001(3) 0.006(3) -0.001(3)
C3 0.026(4) 0.031(4) 0.028(4) 0.003(3) 0.001(3) 0.009(3)
C4 0.025(4) 0.033(4) 0.031(4) -0.002(3) 0.001(3) 0.000(3)
C5 0.025(4) 0.027(4) 0.039(4) -0.009(3) 0.002(3) -0.003(3)
C6 0.037(4) 0.022(4) 0.031(4) -0.002(3) 0.008(3) 0.003(3)
C7 0.045(5) 0.021(4) 0.032(4) -0.004(3) 0.018(4) -0.001(3)
C8 0.060(6) 0.030(5) 0.055(6) 0.011(4) 0.022(5) 0.010(4)
C9 0.060(7) 0.064(7) 0.041(6) 0.015(5) -0.001(5) 0.016(6)
C10 0.042(5) 0.073(8) 0.037(5) -0.014(5) -0.001(4) -0.001(5)
N1 0.034(4) 0.015(3) 0.035(4) 0.001(3) 0.009(3) 0.007(3)
N2 0.046(5) 0.027(4) 0.039(4) -0.002(4) -0.008(4) 0.013(4)
N3 0.032(4) 0.017(3) 0.027(3) 0.004(3) 0.001(3) -0.002(3)
N4 0.037(4) 0.025(4) 0.046(4) -0.012(3) 0.005(3) -0.001(3)
N5 0.053(5) 0.030(5) 0.053(6) 0.008(4) -0.006(4) -0.004(4)
N6 0.057(6) 0.036(5) 0.053(6) -0.016(4) 0.016(5) -0.008(4)

loop_
_atom_type_symbol
_atom_type_description
_atom_type_scat_dispersion_real
_atom_type_scat_dispersion_imag
_atom_type_scat_source
C C 0.0033 0.0016 'International Tables Vol C Tables 4.2.6.8 and 6.1.1.4'
H H 0.0000 0.0000 'International Tables Vol C Tables 4.2.6.8 and 6.1.1.4'
N N 0.0061 0.0033 'International Tables Vol C Tables 4.2.6.8 and 6.1.1.4'
O O 0.0106 0.0060 'International Tables Vol C Tables 4.2.6.8 and 6.1.1.4'
Zn Zn 0.2839 1.4301 'International Tables Vol C Tables 4.2.6.8 and 6.1.1.4'
Mo Mo -1.6832 0.6857 'International Tables Vol C Tables 4.2.6.8 and 6.1.1.4'

loop_
_geom_angle_atom_site_label_1
_geom_angle_atom_site_label_2
_geom_angle_atom_site_label_3
_geom_angle
_geom_angle_site_symmetry_1
_geom_angle_site_symmetry_3
_geom_angle_publ_flag
O5 Mo1 O1 105.0(3) . . y
O5 Mo1 O6 101.5(2) . . y
O1 Mo1 O6 98.9(2) . . y
O5 Mo1 O3 104.9(2) . . y
O1 Mo1 O3 97.7(2) . . y
O6 Mo1 O3 143.8(2) . . y
O5 Mo1 O2 155.9(2) . . y
O1 Mo1 O2 99.2(2) . . y
O6 Mo1 O2 74.13(18) . . y
O3 Mo1 O2 71.63(18) . . y
O5 Mo1 O4 84.1(2) . . y
O1 Mo1 O4 170.9(2) . . y
O6 Mo1 O4 78.67(19) . . y
O3 Mo1 O4 79.82(19) . . y
O2 Mo1 O4 71.75(17) . . y
O7 Mo2 O4 103.2(2) . 5_566 ?
O7 Mo2 O8 103.1(2) . . y
O4 Mo2 O8 100.0(2) 5_566 . ?
O7 Mo2 O2 101.9(2) . . y
O4 Mo2 O2 100.4(2) 5_566 . ?
O8 Mo2 O2 143.0(2) . . y
O7 Mo2 O3 100.3(2) . . y
O4 Mo2 O3 156.4(2) 5_566 . ?
O8 Mo2 O3 76.25(19) . . y
O2 Mo2 O3 72.79(18) . . y
O7 Mo2 O2 178.8(2) . 5_566 ?
O4 Mo2 O2 77.65(19) 5_566 5_566 ?
O8 Mo2 O2 77.57(18) . 5_566 ?
O2 Mo2 O2 77.02(19) . 5_566 ?
O3 Mo2 O2 78.84(17) . 5_566 ?
O9 Mo3 O10 104.6(3) . . y
O9 Mo3 O11 104.5(2) . . y
O10 Mo3 O11 99.5(2) . . y
O9 Mo3 O6 92.7(2) . 5_566 ?
O10 Mo3 O6 96.7(2) . 5_566 ?
O11 Mo3 O6 152.41(19) . 5_566 ?
O9 Mo3 O8 89.5(2) . . y
O10 Mo3 O8 165.9(2) . . y
O11 Mo3 O8 75.13(19) . . y
O6 Mo3 O8 83.76(18) 5_566 . ?
O9 Mo3 O2 156.6(2) . 5_566 ?
O10 Mo3 O2 93.7(2) . 5_566 ?
O11 Mo3 O2 86.27(18) . 5_566 ?
O6 Mo3 O2 70.50(17) 5_566 5_566 ?
O8 Mo3 O2 73.08(16) . 5_566 ?
O13 Mo4 O14 105.5(3) . . y
O13 Mo4 O12 102.7(2) . . y
O14 Mo4 O12 96.8(2) . . y
O13 Mo4 O3 92.7(2) . . y
O14 Mo4 O3 88.5(2) . . y
O12 Mo4 O3 161.69(14) . . y
O13 Mo4 O11 95.1(2) . . y
O14 Mo4 O11 158.1(2) . . y
O12 Mo4 O11 85.82(19) . . y
O3 Mo4 O11 82.97(18) . . y
O13 Mo4 O8 156.8(2) . . y
O14 Mo4 O8 88.3(2) . . y
O12 Mo4 O8 93.83(15) . . y
O3 Mo4 O8 68.70(17) . . y
O11 Mo4 O8 69.74(17) . . y
Mo1 O1 Zn1 171.6(3) . . y
Mo2 O2 Mo1 103.05(19) . . y
Mo2 O2 Mo3 153.1(2) . 5_566 ?
Mo1 O2 Mo3 95.57(17) . 5_566 ?
Mo2 O2 Mo2 102.98(19) . 5_566 ?
Mo1 O2 Mo2 95.42(17) . 5_566 ?
Mo3 O2 Mo2 94.21(16) 5_566 5_566 ?
Mo1 O3 Mo4 144.5(3) . . y
Mo1 O3 Mo2 106.9(2) . . y
Mo4 O3 Mo2 105.1(2) . . y
Mo2 O4 Mo1 115.2(2) 5_566 . ?
Mo1 O6 Mo3 116.6(2) . 5_566 ?
Mo2 O8 Mo3 114.4(2) . . y
Mo2 O8 Mo4 106.2(2) . . y
Mo3 O8 Mo4 94.74(17) . . y
Mo3 O10 N3 136.1(3) . 3_445 ?
Mo3 O11 Mo4 117.5(2) . . y
Mo3 O11 N4 111.8(3) . 1_455 ?
Mo4 O11 N4 130.4(3) . 1_455 ?
Mo4 O12 Mo4 143.3(4) 2 . ?
N3 Zn1 N3 180.0(3) 7_566 . ?
N3 Zn1 O15 88.4(3) 7_566 7_566 ?
N3 Zn1 O15 91.6(3) . 7_566 ?
N3 Zn1 O15 91.6(3) 7_566 . ?
N3 Zn1 O15 88.4(3) . . y
O15 Zn1 O15 180.000(1) 7_566 . ?
N3 Zn1 O1 85.8(2) 7_566 . ?
N3 Zn1 O1 94.2(2) . . y
O15 Zn1 O1 86.4(2) 7_566 . ?
O15 Zn1 O1 93.6(2) . . y
N3 Zn1 O1 94.2(2) 7_566 7_566 ?
N3 Zn1 O1 85.8(2) . 7_566 ?
O15 Zn1 O1 93.6(2) 7_566 7_566 ?
O15 Zn1 O1 86.4(2) . 7_566 ?
O1 Zn1 O1 180.000(1) . 7_566 ?
N1 C1 N2 119.0(8) . . y
N1 C1 C2 117.0(7) . . y
N2 C1 C2 123.9(8) . . y
C3 C2 C1 119.4(7) . . y
C3 C2 N3 120.7(7) . . y
C1 C2 N3 119.9(7) . . y
C2 C3 C4 121.0(7) . . y
C2 C3 H3 119.5 . . ?
C4 C3 H3 119.5 . . ?
C5 C4 C3 118.3(7) . . y
C5 C4 H4 120.9 . . ?
C3 C4 H4 120.9 . . ?
N1 C5 C4 120.2(7) . . y
N1 C5 H5 119.9 . . y
C4 C5 H5 119.9 . . y
N5 C6 N4 119.4(8) . . y
N5 C6 C7 121.6(9) . . y
N4 C6 C7 118.9(8) . . y
C8 C7 N6 124.2(9) . . y
C8 C7 C6 117.7(8) . . y
N6 C7 C6 118.1(9) . . y
C7 C8 C9 120.9(9) . . y
C7 C8 H8 119.6 . . ?
C9 C8 H8 119.6 . . ?
C10 C9 C8 119.6(10) . . y
C10 C9 H9 120.2 . . ?
C8 C9 H9 120.2 . . ?
N4 C10 C9 119.9(10) . . y
N4 C10 H10 120.1 . . ?
C9 C10 H10 120.1 . . ?
C1 N1 C5 124.1(7) . . y
C1 N1 H1A 122(7) . . ?
C5 N1 H1A 114(7) . . ?
C1 N2 H2A 123(10) . . ?
C1 N2 H2B 115(8) . . ?
H2A N2 H2B 118(10) . . ?
C2 N3 Zn1 123.8(5) . . y
C2 N3 H3B 107(6) . . ?
Zn1 N3 H3B 105(6) . . ?
C2 N3 H3A 118(8) . . ?
Zn1 N3 H3A 104(8) . . ?
H3B N3 H3A 95(10) . . ?
C6 N4 C10 123.0(9) . . y
C6 N4 H4A 112(7) . . ?
C10 N4 H4A 124(7) . . ?
C6 N5 H5A 108(9) . . ?
C6 N5 H5B 120(8) . . ?
H5A N5 H5B 126(10) . . ?
C7 N6 H6A 94(10) . . ?
C7 N6 H6B 136(10) . . ?
H6A N6 H6B 130(10) . . ?

loop_
_geom_bond_atom_site_label_1
_geom_bond_atom_site_label_2
_geom_bond_distance
_geom_bond_site_symmetry_2
_geom_bond_publ_flag
Mo1 O5 1.707(5) . y
Mo1 O1 1.726(5) . y
Mo1 O6 1.916(5) . y
Mo1 O3 1.917(5) . y
Mo1 O2 2.235(4) . y
Mo1 O4 2.309(5) . y
Mo2 O7 1.703(5) . y
Mo2 O4 1.753(5) 5_566 ?
Mo2 O8 1.858(4) . y
Mo2 O2 1.948(4) . y
Mo2 O3 2.160(5) . y
Mo2 O2 2.415(5) 5_566 ?
Mo3 O9 1.703(5) . y
Mo3 O10 1.722(5) . y
Mo3 O11 1.864(5) . y
Mo3 O6 2.036(5) 5_566 ?
Mo3 O8 2.248(5) . y
Mo3 O2 2.304(4) 5_566 ?
Mo4 O13 1.688(5) . y
Mo4 O14 1.730(5) . y
Mo4 O12 1.898(2) . y
Mo4 O3 2.071(5) . y
Mo4 O11 2.074(5) . y
Mo4 O8 2.328(5) . y
O1 Zn1 2.188(5) . y
O2 Mo3 2.304(4) 5_566 ?
O2 Mo2 2.415(5) 5_566 ?
O4 Mo2 1.753(5) 5_566 ?
O6 Mo3 2.036(5) 5_566 ?
O10 N3 2.799(9) 3_445 ?
O11 N4 2.700(9) 1_455 ?
O12 Mo4 1.898(2) 2 ?
O15 Zn1 2.082(5) . y
Zn1 N3 2.043(7) 7_566 ?
Zn1 N3 2.043(7) . y
Zn1 O15 2.082(5) 7_566 ?
Zn1 O1 2.188(5) 7_566 ?
C1 N1 1.336(10) . y
C1 N2 1.344(11) . y
C1 C2 1.412(10) . y
C2 C3 1.359(10) . y
C2 N3 1.423(10) . y
C3 C4 1.393(11) . y
C3 H3 0.9300 . ?
C4 C5 1.352(12) . y
C4 H4 0.9300 . ?
C5 N1 1.340(11) . y
C5 H5 0.9300 . ?
C6 N5 1.330(12) . y
C6 N4 1.333(11) . y
C6 C7 1.428(11) . y
C7 C8 1.359(13) . y
C7 N6 1.375(13) . y
C8 C9 1.394(17) . y
C8 H8 0.9300 . ?
C9 C10 1.348(17) . y
C9 H9 0.9300 . ?
C10 N4 1.343(13) . y
C10 H10 0.9300 . ?
N1 H1A 0.80(10) . ?
N2 H2A 0.64(10) . ?
N2 H2B 0.74(11) . ?
N3 H3B 0.86(10) . ?
N3 H3A 0.82(11) . ?
N4 H4A 0.78(10) . ?
N5 H5A 0.71(12) . ?
N5 H5B 0.83(12) . ?
N6 H6A 0.96(5) . ?
N6 H6B 0.73(18) . ?

loop_
_geom_hbond_atom_site_label_D
_geom_hbond_atom_site_label_H
_geom_hbond_atom_site_label_A
_geom_hbond_distance_DH
_geom_hbond_distance_HA
_geom_hbond_distance_DA
_geom_hbond_angle_DHA
_geom_hbond_site_symmetry_A
N5 H5B O16 0.83(12) 2.22(13) 3.037(12) 167(11) 2_655
N5 H5A O13 0.71(12) 2.22(12) 2.848(11) 148(12) 2_655
N4 H4A O11 0.78(10) 1.97(11) 2.700(9) 155(10) 1_655
N2 H2B O4 0.74(11) 2.36(11) 3.073(10) 162(10) 7_556
N3 H3A O7 0.82(11) 2.08(11) 2.884(9) 166(11) 7_566
N3 H3B O10 0.86(10) 1.97(10) 2.799(9) 161(9) 3
N1 H1A O6 0.80(10) 1.92(10) 2.712(8) 177(10) 7_556
C8 H8 O8 0.93 2.38 3.172(11) 143.4 1_645
C9 H9 O7 0.93 2.65 3.535(12) 158.6 1_645
C10 H10 O4 0.93 2.36 3.239(11) 157.0 1_655
C3 H3 O14 0.93 2.96 3.505(9) 118.8 .
C4 H4 O9 0.93 2.52 3.280(10) 139.4 2
